data_2019547
loop_
_publ_author_name
'Avasthi, Kamlakar'
'Shukla, Lakshmi'
'Kant, Ruchir'
'Ravikumar, Krishnan'

_publ_section_title
;
 Folded conformations due to arene interactions in dissymmetric and
 symmetric butylidene-linker models based on
 pyrazolo[3,4-<i>d</i>]pyrimidine, purine and 7-deazapurine
;
_journal_coeditor_code EG3154
_journal_issue 6
_journal_name_full 'Acta Crystallographica Section C'
_journal_page_first 555
_journal_page_last 561
_journal_paper_doi 10.1107/S2053229614009449
_journal_volume 70
_journal_year 2014
_chemical_formula_iupac 'C20 H22 N6 O2 S2'
_chemical_formula_moiety 'C20 H22 N6 O2 S2'
_chemical_formula_sum 'C20 H22 N6 O2 S2'
_chemical_formula_weight 442.56
_chemical_name_systematic
7,7'-(2-Methylidenepropane-1,3-diyl)bis[3-methyl-2-methylsulfanyl-3<i>H</i>-pyrrolo[2,3-<i>d</i>]pyrimidin-4(7<i>H</i>)-one]
_space_group_IT_number 61
_symmetry_cell_setting orthorhombic
_symmetry_space_group_name_Hall '-P 2ac 2ab'
_symmetry_space_group_name_H-M 'P b c a'
_atom_sites_solution_hydrogens geom
_atom_sites_solution_primary direct
_atom_sites_solution_secondary difmap
_cell_angle_alpha 90.00
_cell_angle_beta 90.00
_cell_angle_gamma 90.00
_cell_formula_units_Z 8
_cell_length_a 9.859(2)
_cell_length_b 13.979(4)
_cell_length_c 29.331(8)
_cell_measurement_reflns_used 5170
_cell_measurement_temperature 100
_cell_measurement_theta_max 25.4
_cell_measurement_theta_min 3.1
_cell_volume 4042.4(18)
_computing_cell_refinement '<i>CrystalClear-SM Expert</i> (Rigaku, 2012)'
_computing_data_collection '<i>CrystalClear-SM Expert</i> (Rigaku, 2012)'
_computing_data_reduction '<i>CrystalClear-SM Expert</i> (Rigaku, 2012)'
_computing_molecular_graphics 'SHELXTL (Sheldrick, 2008)'
_computing_publication_material 'PLATON (Spek, 2009)'
_computing_structure_refinement 'SHELXL97 (Sheldrick, 2008)'
_computing_structure_solution 'SHELXS97 (Sheldrick, 2008)'
_diffrn_ambient_temperature 100
_diffrn_detector_area_resol_mean 28.5714
_diffrn_measured_fraction_theta_full 0.994
_diffrn_measured_fraction_theta_max 0.994
_diffrn_measurement_device 'AFC12 (Right): Kappa three-circle'
_diffrn_measurement_device_type 'Rigaku Saturn724+'
_diffrn_measurement_method 'profile data from \w scans'
_diffrn_radiation_monochromator confocal
_diffrn_radiation_type 'Mo K\a'
_diffrn_radiation_wavelength 0.71075
_diffrn_reflns_av_R_equivalents 0.0482
_diffrn_reflns_av_sigmaI/netI 0.0302
_diffrn_reflns_limit_h_max 11
_diffrn_reflns_limit_h_min -11
_diffrn_reflns_limit_k_max 16
_diffrn_reflns_limit_k_min -13
_diffrn_reflns_limit_l_max 35
_diffrn_reflns_limit_l_min -24
_diffrn_reflns_number 29394
_diffrn_reflns_theta_full 25.36
_diffrn_reflns_theta_max 25.36
_diffrn_reflns_theta_min 3.23
_exptl_absorpt_coefficient_mu 0.295
_exptl_absorpt_correction_T_max 0.9711
_exptl_absorpt_correction_T_min 0.9064
_exptl_absorpt_correction_type multi-scan
_exptl_absorpt_process_details '(REQAB; Rigaku, 1998)'
_exptl_crystal_colour colourless
_exptl_crystal_density_diffrn 1.454
_exptl_crystal_density_method 'not measured'
_exptl_crystal_description block
_exptl_crystal_F_000 1856
_exptl_crystal_size_max 0.34
_exptl_crystal_size_mid 0.15
_exptl_crystal_size_min 0.10
_refine_diff_density_max 0.257
_refine_diff_density_min -0.264
_refine_ls_extinction_method none
_refine_ls_goodness_of_fit_ref 1.109
_refine_ls_hydrogen_treatment constr
_refine_ls_matrix_type full
_refine_ls_number_parameters 273
_refine_ls_number_reflns 3679
_refine_ls_number_restraints 0
_refine_ls_restrained_S_all 1.109
_refine_ls_R_factor_all 0.0442
_refine_ls_R_factor_gt 0.0410
_refine_ls_shift/su_max 0.001
_refine_ls_shift/su_mean 0.000
_refine_ls_structure_factor_coef Fsqd
_refine_ls_weighting_details 'calc w = 1/[\s^2^(Fo^2^)+(0.0381P)^2^+3.1679P] where P=(Fo^2^+2Fc^2^)/3'
_refine_ls_weighting_scheme calc
_refine_ls_wR_factor_gt 0.0933
_refine_ls_wR_factor_ref 0.0953
_reflns_number_gt 3477
_reflns_number_total 3679
_reflns_threshold_expression I>2\s(I)
_cod_data_source_file eg3154sup1.cif
_cod_data_source_block XIV
_cod_depositor_comments 'Adding full bibliography for 2019546--2019548.cif.'
_cod_database_code 2019547
_cod_database_fobs_code 2019547

loop_
_symmetry_equiv_pos_as_xyz
'x, y, z'
'x+1/2, -y+1/2, -z'
'-x, y+1/2, -z+1/2'
'-x+1/2, -y, z+1/2'
'-x, -y, -z'
'-x-1/2, y-1/2, z'
'x, -y-1/2, z-1/2'
'x-1/2, y, -z-1/2'

loop_
_atom_site_type_symbol
_atom_site_label
_atom_site_fract_x
_atom_site_fract_y
_atom_site_fract_z
_atom_site_U_iso_or_equiv
_atom_site_adp_type
_atom_site_calc_flag
_atom_site_refinement_flags
_atom_site_occupancy
_atom_site_symmetry_multiplicity
C C2 0.3494(2) 0.80837(14) 0.46465(6) 0.0179(4) Uani d . 1 1
H H2 0.4170 0.7980 0.4862 0.021 Uiso calc R 1 1
C C3 0.21560(19) 0.78887(13) 0.47078(6) 0.0170(4) Uani d . 1 1
H H3 0.1756 0.7631 0.4967 0.020 Uiso calc R 1 1
C C4 0.01122(19) 0.81340(13) 0.41485(6) 0.0167(4) Uani d . 1 1
C C6 0.10228(19) 0.88117(13) 0.34360(6) 0.0157(4) Uani d . 1 1
C C8 0.50006(19) 0.87995(14) 0.40343(7) 0.0171(4) Uani d . 1 1
H H8A 0.4884 0.9006 0.3721 0.021 Uiso calc R 1 1
H H8B 0.5650 0.8278 0.4037 0.021 Uiso calc R 1 1
C C9 0.55428(18) 0.96207(14) 0.43159(6) 0.0152(4) Uani d . 1 1
C C10 0.47068(19) 1.05227(14) 0.43216(6) 0.0169(4) Uani d . 1 1
H H10A 0.3851 1.0398 0.4473 0.020 Uiso calc R 1 1
H H10B 0.5182 1.1011 0.4494 0.020 Uiso calc R 1 1
C C11 0.6676(2) 0.95494(15) 0.45531(7) 0.0213(4) Uani d . 1 1
H H11A 0.6973 1.0062 0.4729 0.026 Uiso calc R 1 1
H H11B 0.7177 0.8986 0.4545 0.026 Uiso calc R 1 1
C C13 0.53897(19) 1.10565(14) 0.35234(6) 0.0175(4) Uani d . 1 1
H H13 0.6318 1.0951 0.3549 0.021 Uiso calc R 1 1
C C14 0.47524(19) 1.14138(14) 0.31478(6) 0.0175(4) Uani d . 1 1
H H14 0.5156 1.1588 0.2874 0.021 Uiso calc R 1 1
C C15 0.21495(19) 1.17628(13) 0.30182(6) 0.0168(4) Uani d . 1 1
C C17 0.09597(19) 1.13006(13) 0.37213(6) 0.0160(4) Uani d . 1 1
C C19 -0.14375(19) 0.85087(15) 0.35124(7) 0.0222(4) Uani d . 1 1
H H19A -0.1744 0.9158 0.3484 0.033 Uiso calc R 1 1
H H19B -0.2031 0.8166 0.3714 0.033 Uiso calc R 1 1
H H19C -0.1441 0.8208 0.3218 0.033 Uiso calc R 1 1
C C20 0.2228(2) 0.94061(15) 0.26385(6) 0.0218(4) Uani d . 1 1
H H20A 0.2128 0.9637 0.2332 0.033 Uiso calc R 1 1
H H20B 0.2714 0.8811 0.2635 0.033 Uiso calc R 1 1
H H20C 0.2722 0.9867 0.2815 0.033 Uiso calc R 1 1
C C21 -0.0329(2) 1.19817(16) 0.30744(7) 0.0237(5) Uani d . 1 1
H H21A -0.0766 1.1432 0.2944 0.036 Uiso calc R 1 1
H H21B -0.0146 1.2441 0.2839 0.036 Uiso calc R 1 1
H H21C -0.0911 1.2263 0.3300 0.036 Uiso calc R 1 1
C C22 -0.0066(2) 1.06902(15) 0.45295(7) 0.0225(4) Uani d . 1 1
H H22A -0.0835 1.0576 0.4723 0.034 Uiso calc R 1 1
H H22B 0.0533 1.1139 0.4674 0.034 Uiso calc R 1 1
H H22C 0.0407 1.0100 0.4478 0.034 Uiso calc R 1 1
C C3a 0.14842(19) 0.81574(13) 0.42955(6) 0.0157(4) Uani d . 1 1
C C7a 0.24702(19) 0.85040(13) 0.39984(6) 0.0144(4) Uani d . 1 1
C C14a 0.33428(19) 1.14682(13) 0.32575(6) 0.0156(4) Uani d . 1 1
C C18a 0.31986(18) 1.11234(13) 0.36982(6) 0.0147(4) Uani d . 1 1
N N1 0.36985(15) 0.84612(11) 0.42141(5) 0.0153(3) Uani d . 1 1
N N5 -0.00545(15) 0.84994(11) 0.36983(5) 0.0161(3) Uani d . 1 1
N N7 0.22875(15) 0.88281(11) 0.35666(5) 0.0156(3) Uani d . 1 1
N N12 0.44438(15) 1.08748(12) 0.38615(5) 0.0154(3) Uani d . 1 1
N N16 0.09511(16) 1.16887(11) 0.32889(5) 0.0167(3) Uani d . 1 1
N N18 0.20314(15) 1.10188(11) 0.39404(5) 0.0156(3) Uani d . 1 1
O O1 -0.08793(13) 0.78494(10) 0.43669(5) 0.0216(3) Uani d . 1 1
O O2 0.20704(13) 1.20577(10) 0.26233(4) 0.0204(3) Uani d . 1 1
S S1 0.05767(5) 0.92249(4) 0.288760(16) 0.02009(14) Uani d . 1 1
S S2 -0.06345(5) 1.11707(4) 0.399152(17) 0.02049(14) Uani d . 1 1

loop_
_atom_site_aniso_label
_atom_site_aniso_U_11
_atom_site_aniso_U_22
_atom_site_aniso_U_33
_atom_site_aniso_U_12
_atom_site_aniso_U_13
_atom_site_aniso_U_23
C2 0.0220(10) 0.0156(10) 0.0161(9) 0.0006(8) -0.0039(8) -0.0005(8)
C3 0.0231(10) 0.0143(9) 0.0135(9) 0.0005(8) 0.0026(8) -0.0003(7)
C4 0.0196(10) 0.0127(10) 0.0177(9) 0.0012(8) 0.0021(8) -0.0015(8)
C6 0.0210(10) 0.0103(9) 0.0157(9) 0.0008(7) 0.0008(8) -0.0021(7)
C8 0.0146(9) 0.0169(10) 0.0199(10) 0.0006(8) 0.0025(8) -0.0014(8)
C9 0.0150(9) 0.0162(10) 0.0144(9) -0.0011(8) 0.0025(7) 0.0018(8)
C10 0.0199(10) 0.0184(10) 0.0125(9) 0.0005(8) -0.0011(8) 0.0000(8)
C11 0.0182(10) 0.0228(11) 0.0228(10) -0.0003(8) -0.0003(8) 0.0022(9)
C13 0.0135(9) 0.0188(10) 0.0201(10) -0.0003(8) 0.0017(8) -0.0005(8)
C14 0.0189(9) 0.0174(10) 0.0162(9) -0.0017(8) 0.0027(8) -0.0004(8)
C15 0.0197(10) 0.0130(9) 0.0178(10) -0.0011(8) -0.0010(8) -0.0041(8)
C17 0.0177(9) 0.0116(9) 0.0186(9) -0.0010(7) 0.0001(8) -0.0034(8)
C19 0.0146(9) 0.0280(11) 0.0241(10) 0.0026(8) -0.0024(8) 0.0007(9)
C20 0.0265(11) 0.0229(11) 0.0160(10) -0.0029(9) 0.0029(8) 0.0018(8)
C21 0.0192(10) 0.0311(12) 0.0208(10) 0.0046(9) -0.0030(8) -0.0007(9)
C22 0.0221(10) 0.0234(11) 0.0219(10) -0.0026(9) 0.0059(8) 0.0002(9)
C3a 0.0182(9) 0.0124(10) 0.0165(9) 0.0013(7) 0.0021(8) -0.0012(7)
C7a 0.0162(9) 0.0110(9) 0.0160(9) 0.0006(7) -0.0005(7) -0.0023(7)
C14a 0.0203(10) 0.0119(9) 0.0145(9) -0.0010(7) -0.0001(8) -0.0009(7)
C18a 0.0157(9) 0.0103(9) 0.0182(9) -0.0002(7) 0.0004(8) -0.0020(7)
N1 0.0156(8) 0.0154(8) 0.0150(8) -0.0017(6) 0.0005(6) -0.0020(6)
N5 0.0141(8) 0.0176(8) 0.0165(8) 0.0003(7) 0.0007(6) -0.0006(7)
N7 0.0168(8) 0.0145(8) 0.0157(8) -0.0010(6) -0.0001(6) -0.0016(6)
N12 0.0158(8) 0.0162(8) 0.0141(8) 0.0016(6) -0.0007(6) 0.0008(6)
N16 0.0156(8) 0.0180(8) 0.0166(8) 0.0006(7) -0.0014(6) -0.0014(7)
N18 0.0147(8) 0.0145(8) 0.0177(8) -0.0001(6) 0.0011(6) -0.0014(6)
O1 0.0185(7) 0.0241(8) 0.0221(7) -0.0008(6) 0.0053(6) 0.0036(6)
O2 0.0233(7) 0.0234(8) 0.0145(7) 0.0009(6) -0.0029(6) 0.0014(6)
S1 0.0213(3) 0.0229(3) 0.0160(3) 0.0006(2) -0.00206(19) 0.0021(2)
S2 0.0147(2) 0.0228(3) 0.0240(3) -0.00095(19) 0.00240(19) -0.0013(2)

loop_
_atom_type_symbol
_atom_type_description
_atom_type_scat_dispersion_real
_atom_type_scat_dispersion_imag
_atom_type_scat_source
C C 0.0033 0.0016 'International Tables Vol C Tables 4.2.6.8 and 6.1.1.4'
H H 0.0000 0.0000 'International Tables Vol C Tables 4.2.6.8 and 6.1.1.4'
N N 0.0061 0.0033 'International Tables Vol C Tables 4.2.6.8 and 6.1.1.4'
O O 0.0106 0.0060 'International Tables Vol C Tables 4.2.6.8 and 6.1.1.4'
S S 0.1246 0.1234 'International Tables Vol C Tables 4.2.6.8 and 6.1.1.4'

loop_
_geom_angle_atom_site_label_1
_geom_angle_atom_site_label_2
_geom_angle_atom_site_label_3
_geom_angle
C3 C2 N1 109.78(17)
C3 C2 H2 125.1
N1 C2 H2 125.1
C2 C3 C3a 106.57(17)
C2 C3 H3 126.7
C3a C3 H3 126.7
O1 C4 C3a 127.16(18)
O1 C4 N5 120.32(17)
C3a C4 N5 112.52(16)
N7 C6 N5 125.22(17)
N7 C6 S1 120.00(14)
N5 C6 S1 114.78(14)
N1 C8 C9 110.98(15)
N1 C8 H8A 109.4
C9 C8 H8A 109.4
N1 C8 H8B 109.4
C9 C8 H8B 109.4
H8A C8 H8B 108.0
C11 C9 C10 121.36(18)
C11 C9 C8 122.00(18)
C10 C9 C8 116.63(16)
N12 C10 C9 111.66(15)
N12 C10 H10A 109.3
C9 C10 H10A 109.3
N12 C10 H10B 109.3
C9 C10 H10B 109.3
H10A C10 H10B 107.9
C9 C11 H11A 120.0
C9 C11 H11B 120.0
H11A C11 H11B 120.0
C14 C13 N12 109.61(16)
C14 C13 H13 125.2
N12 C13 H13 125.2
C13 C14 C14a 106.62(17)
C13 C14 H14 126.7
C14a C14 H14 126.7
O2 C15 N16 119.67(17)
O2 C15 C14a 127.57(18)
N16 C15 C14a 112.76(16)
N18 C17 N16 125.42(17)
N18 C17 S2 118.04(14)
N16 C17 S2 116.53(14)
N5 C19 H19A 109.5
N5 C19 H19B 109.5
H19A C19 H19B 109.5
N5 C19 H19C 109.5
H19A C19 H19C 109.5
H19B C19 H19C 109.5
S1 C20 H20A 109.5
S1 C20 H20B 109.5
H20A C20 H20B 109.5
S1 C20 H20C 109.5
H20A C20 H20C 109.5
H20B C20 H20C 109.5
N16 C21 H21A 109.5
N16 C21 H21B 109.5
H21A C21 H21B 109.5
N16 C21 H21C 109.5
H21A C21 H21C 109.5
H21B C21 H21C 109.5
S2 C22 H22A 109.5
S2 C22 H22B 109.5
H22A C22 H22B 109.5
S2 C22 H22C 109.5
H22A C22 H22C 109.5
H22B C22 H22C 109.5
C7a C3a C4 118.87(17)
C7a C3a C3 107.31(17)
C4 C3a C3 133.82(18)
N7 C7a N1 124.32(17)
N7 C7a C3a 127.41(17)
N1 C7a C3a 108.27(16)
C18a C14a C14 106.92(17)
C18a C14a C15 118.23(17)
C14 C14a C15 134.83(17)
N18 C18a N12 123.44(16)
N18 C18a C14a 127.65(17)
N12 C18a C14a 108.90(16)
C7a N1 C2 108.08(15)
C7a N1 C8 126.51(15)
C2 N1 C8 125.34(16)
C6 N5 C4 122.69(16)
C6 N5 C19 120.28(16)
C4 N5 C19 117.01(15)
C6 N7 C7a 113.26(16)
C18a N12 C13 107.95(15)
C18a N12 C10 124.82(15)
C13 N12 C10 127.18(16)
C17 N16 C15 122.34(16)
C17 N16 C21 120.60(16)
C15 N16 C21 116.91(15)
C17 N18 C18a 113.42(16)
C6 S1 C20 100.97(9)
C17 S2 C22 98.86(9)

loop_
_geom_bond_atom_site_label_1
_geom_bond_atom_site_label_2
_geom_bond_distance
C2 C3 1.359(3)
C2 N1 1.388(2)
C2 H2 0.9300
C3 C3a 1.429(3)
C3 H3 0.9300
C4 O1 1.235(2)
C4 C3a 1.420(3)
C4 N5 1.425(2)
C6 N7 1.305(2)
C6 N5 1.382(2)
C6 S1 1.7649(19)
C8 N1 1.466(2)
C8 C9 1.512(3)
C8 H8A 0.9700
C8 H8B 0.9700
C9 C11 1.320(3)
C9 C10 1.506(3)
C10 N12 1.460(2)
C10 H10A 0.9700
C10 H10B 0.9700
C11 H11A 0.9300
C11 H11B 0.9300
C13 C14 1.363(3)
C13 N12 1.385(2)
C13 H13 0.9300
C14 C14a 1.429(3)
C14 H14 0.9300
C15 O2 1.232(2)
C15 N16 1.427(2)
C15 C14a 1.430(3)
C17 N18 1.298(2)
C17 N16 1.379(2)
C17 S2 1.7696(19)
C19 N5 1.468(2)
C19 H19A 0.9600
C19 H19B 0.9600
C19 H19C 0.9600
C20 S1 1.802(2)
C20 H20A 0.9600
C20 H20B 0.9600
C20 H20C 0.9600
C21 N16 1.468(2)
C21 H21A 0.9600
C21 H21B 0.9600
C21 H21C 0.9600
C22 S2 1.804(2)
C22 H22A 0.9600
C22 H22B 0.9600
C22 H22C 0.9600
C3a C7a 1.393(3)
C7a N7 1.357(2)
C7a N1 1.368(2)
C14a C18a 1.387(3)
C18a N18 1.360(2)
C18a N12 1.363(2)

loop_
_geom_hbond_atom_site_label_D
_geom_hbond_atom_site_label_H
_geom_hbond_atom_site_label_A
_geom_hbond_site_symmetry_A
_geom_hbond_distance_DH
_geom_hbond_distance_HA
_geom_hbond_distance_DA
_geom_hbond_angle_DHA
C8 H8B S2 6_655 0.97 2.95 3.730(2) 138.3
C10 H10B O1 6_665 0.97 2.69 3.454(3) 136.4
C20 H20B O2 6_655 0.96 2.46 3.355(3) 155.0
C11 H11B O1 1_655 0.93 2.54 3.429(3) 159.2
